data_1535810
loop_
_publ_author_name
'Mykhalichko, B.M.'
'Mys'kiv, M.G.'
'Osechkin, S.I.'
'Zavalii, P.Yu.'
'Mazus, M.D.'

_publ_section_title
;
 X-ray structural study of anionic copper(I) complexes of Nieuwland system
 N H4 Cl - Cu Cl - C2 H2.
;
_journal_name_full
;
Koordinatsionnaya Khimiya (= Coordination Chemistry (USSR))
;
_journal_page_first 827
_journal_page_last 832
_journal_volume 17
_journal_year 1991
_chemical_formula_sum 'Cl5 Cu2.99911 N2 O0.4'
_chemical_name_systematic '((N H4)2 (Cu3 Cl5)) (C2 H2)0.4 (H2 O)0.4'
_space_group_IT_number 220
_symmetry_space_group_name_Hall 'I -4bd 2c 3'
_symmetry_space_group_name_H-M 'I -4 3 d'
_cell_angle_alpha 90
_cell_angle_beta 90
_cell_angle_gamma 90
_cell_formula_units_Z 36
_cell_length_a 21.083
_cell_length_b 21.083
_cell_length_c 21.083
_cell_volume 9371.244
_citation_journal_id_ASTM KOKHDC
_cod_data_source_file Mykhalichko_KOKHDC_1991_1147.cif
_cod_data_source_block Cl5Cu2.99911N2O0.4
_cod_database_code 1535810

loop_
_symmetry_equiv_pos_as_xyz
x,y,z
y+1/4,-x+3/4,-z+1/4
-x,-y+1/2,z
-y+3/4,x+3/4,-z+1/4
x,-y,-z+1/2
-y+1/4,-x+3/4,z+3/4
-x,y+1/2,-z+1/2
y+3/4,x+3/4,z+3/4
z,x,y
x+1/4,-z+3/4,-y+1/4
-z,-x+1/2,y
-x+3/4,z+3/4,-y+1/4
z,-x,-y+1/2
-x+1/4,-z+3/4,y+3/4
-z,x+1/2,-y+1/2
x+3/4,z+3/4,y+3/4
y,z,x
y,-z,-x+1/2
-z+1/4,-y+3/4,x+3/4
-y,z+1/2,-x+1/2
z+1/4,y+1/4,x+1/4
-y+1/2,-z,x+1/2
-z+1/4,y+1/4,-x+3/4
z+3/4,-y+1/4,-x+3/4
x+1/2,y+1/2,z+1/2
y+3/4,-x+5/4,-z+3/4
-x+1/2,-y+1,z+1/2
-y+5/4,x+5/4,-z+3/4
x+1/2,-y+1/2,-z+1
-y+3/4,-x+5/4,z+5/4
-x+1/2,y+1,-z+1
y+5/4,x+5/4,z+5/4
z+1/2,x+1/2,y+1/2
x+3/4,-z+5/4,-y+3/4
-z+1/2,-x+1,y+1/2
-x+5/4,z+5/4,-y+3/4
z+1/2,-x+1/2,-y+1
-x+3/4,-z+5/4,y+5/4
-z+1/2,x+1,-y+1
x+5/4,z+5/4,y+5/4
y+1/2,z+1/2,x+1/2
y+1/2,-z+1/2,-x+1
-z+3/4,-y+5/4,x+5/4
-y+1/2,z+1,-x+1
z+3/4,y+3/4,x+3/4
-y+1,-z+1/2,x+1
-z+3/4,y+3/4,-x+5/4
z+5/4,-y+3/4,-x+5/4

loop_
_atom_site_label
_atom_site_type_symbol
_atom_site_fract_x
_atom_site_fract_y
_atom_site_fract_z
_atom_site_occupancy
_atom_site_U_iso_or_equiv
Cl4 Cl-1 -0.1156 -0.1348 0.2336 1 0.0
O1 O-2 0.2535 0.2535 0.2535 0.9 0.0
N2 N-3 0.5943 0.1226 0.004 1 0.0
Cu3 Cu+1 0.0742 0.0772 0.1855 1 0.0
N1 N-3 0.2186 0 0.25 1 0.0
Cu1 Cu+1 0.1771 0.1771 0.1771 1 0.0
Cu2 Cu+1 -0.083 -0.0607 0.302 0.916 0.0
Cl2 Cl-1 -0.0017 0 0.25 1 0.0
Cl5 Cl-1 0.1167 0.1436 0.2602 1 0.0
Cl1 Cl-1 0.375 0 0.25 1 0.0
Cl3 Cl-1 0.124 -0.0012 0.1299 1 0.0
